data_7019045
loop_
_publ_author_name
'Hart, John S.'
'Nichol, Gary S.'
'Love, Jason B.'

_publ_section_title
;
 Directed secondary interactions in transition metal complexes of tripodal
 pyrrole imine and amide ligands
;
_journal_issue 19
_journal_name_full 'Dalton Transactions'
_journal_page_first 5785
_journal_paper_doi 10.1039/c2dt30539a
_journal_volume 41
_journal_year 2012
_chemical_formula_moiety 'C35 H47 N6 Pd, C H Cl3, Cl'
_chemical_formula_sum 'C36 H48 Cl4 N6 Pd'
_chemical_formula_weight 813.00
_chemical_name_systematic
;
?
;
_space_group_IT_number 14
_symmetry_cell_setting monoclinic
_symmetry_space_group_name_Hall '-P 2ybc'
_symmetry_space_group_name_H-M 'P 1 21/c 1'
_atom_sites_solution_hydrogens geom
_atom_sites_solution_primary direct
_atom_sites_solution_secondary difmap
_audit_creation_method SHELXL-97
_cell_angle_alpha 90.00
_cell_angle_beta 108.888(14)
_cell_angle_gamma 90.00
_cell_formula_units_Z 4
_cell_length_a 17.130(2)
_cell_length_b 11.0690(14)
_cell_length_c 20.818(3)
_cell_measurement_reflns_used 5169
_cell_measurement_temperature 150(2)
_cell_measurement_theta_max 21.9202
_cell_measurement_theta_min 2.9403
_cell_volume 3734.8(9)
_computing_cell_refinement
;
CrysAlisPro, Agilent Technologies,
Version 1.171.34.49 (release 20-01-2011 CrysAlis171 .NET)
(compiled Jan 20 2011,15:58:25)
;
_computing_data_collection
;
CrysAlisPro, Agilent Technologies,
Version 1.171.34.49 (release 20-01-2011 CrysAlis171 .NET)
(compiled Jan 20 2011,15:58:25)
;
_computing_data_reduction
;
CrysAlisPro, Agilent Technologies,
Version 1.171.34.49 (release 20-01-2011 CrysAlis171 .NET)
(compiled Jan 20 2011,15:58:25)
;
_computing_structure_refinement 'SHELXL-97 (Sheldrick, 2008)'
_computing_structure_solution SIR92
_diffrn_ambient_temperature 150(2)
_diffrn_detector_area_resol_mean 16.1042
_diffrn_measured_fraction_theta_full 0.997
_diffrn_measured_fraction_theta_max 0.997
_diffrn_measurement_device_type 'Xcalibur, Eos'_diffrn_measurement_method'
_diffrn_measurement_method '\w scans'
_diffrn_radiation_monochromator graphite
_diffrn_radiation_source 'Enhance (Mo) X-ray Source'
_diffrn_radiation_type MoK\a
_diffrn_radiation_wavelength 0.71073
_diffrn_reflns_av_R_equivalents 0.0565
_diffrn_reflns_av_sigmaI/netI 0.0628
_diffrn_reflns_limit_h_max 17
_diffrn_reflns_limit_h_min -18
_diffrn_reflns_limit_k_max 11
_diffrn_reflns_limit_k_min -10
_diffrn_reflns_limit_l_max 21
_diffrn_reflns_limit_l_min -21
_diffrn_reflns_number 16832
_diffrn_reflns_theta_full 21.97
_diffrn_reflns_theta_max 21.97
_diffrn_reflns_theta_min 3.02
_exptl_absorpt_coefficient_mu 0.818
_exptl_absorpt_correction_T_max 0.986
_exptl_absorpt_correction_T_min 0.977
_exptl_absorpt_correction_type analytical
_exptl_absorpt_process_details 'CrysAlisPro, Agilent Technologies, 2010'
_exptl_crystal_colour orange
_exptl_crystal_density_diffrn 1.446
_exptl_crystal_density_method 'not measured'
_exptl_crystal_description block
_exptl_crystal_F_000 1680
_exptl_crystal_size_max 0.2380
_exptl_crystal_size_mid 0.1240
_exptl_crystal_size_min 0.1075
_refine_diff_density_max 0.639
_refine_diff_density_min -0.552
_refine_diff_density_rms 0.082
_refine_ls_extinction_method none
_refine_ls_goodness_of_fit_ref 1.038
_refine_ls_hydrogen_treatment constr
_refine_ls_matrix_type full
_refine_ls_number_parameters 425
_refine_ls_number_reflns 4554
_refine_ls_number_restraints 0
_refine_ls_restrained_S_all 1.038
_refine_ls_R_factor_all 0.0653
_refine_ls_R_factor_gt 0.0423
_refine_ls_shift/su_max 0.000
_refine_ls_shift/su_mean 0.000
_refine_ls_structure_factor_coef Fsqd
_refine_ls_weighting_details 'calc w=1/[\s^2^(Fo^2^)+(0.0327P)^2^+4.2277P] where P=(Fo^2^+2Fc^2^)/3'
_refine_ls_weighting_scheme calc
_refine_ls_wR_factor_gt 0.0816
_refine_ls_wR_factor_ref 0.0910
_reflns_number_gt 3473
_reflns_number_total 4554
_reflns_threshold_expression >2\s(I)
_cod_data_source_file c2dt30539a.txt
_cod_data_source_block '[Pd(ClH2L1)]'
_cod_original_cell_volume 3734.7(8)
_cod_database_code 7019045

loop_
_symmetry_equiv_pos_as_xyz
'x, y, z'
'-x, y+1/2, -z+1/2'
'-x, -y, -z'
'x, -y-1/2, z-1/2'

loop_
_atom_site_label
_atom_site_type_symbol
_atom_site_fract_x
_atom_site_fract_y
_atom_site_fract_z
_atom_site_U_iso_or_equiv
_atom_site_adp_type
_atom_site_occupancy
_atom_site_symmetry_multiplicity
_atom_site_calc_flag
_atom_site_refinement_flags
Pd1 Pd 0.15205(2) 0.19269(3) 0.253665(19) 0.02133(15) Uani 1 1 d .
N1 N 0.0605(2) 0.2902(3) 0.26124(19) 0.0228(10) Uani 1 1 d .
N2 N 0.1966(2) 0.2344(4) 0.3581(2) 0.0231(10) Uani 1 1 d .
N4 N 0.2354(2) 0.0852(3) 0.2224(2) 0.0219(10) Uani 1 1 d .
N3 N 0.0905(2) 0.1785(4) 0.15686(19) 0.0218(10) Uani 1 1 d .
N5 N -0.1025(2) 0.4127(4) 0.0339(2) 0.0244(10) Uani 1 1 d .
H5N H -0.1320 0.3525 0.0107 0.029 Uiso 1 1 calc R
N6 N -0.1822(2) 0.4943(4) -0.1084(2) 0.0234(10) Uani 1 1 d .
H6N H -0.1951 0.4219 -0.0976 0.028 Uiso 1 1 calc R
Cl1 Cl -0.22028(8) 0.23072(12) -0.07155(7) 0.0379(4) Uani 1 1 d .
C1 C -0.1276(3) 0.2235(5) 0.1261(3) 0.0300(14) Uani 1 1 d .
H1A H -0.1671 0.2749 0.1385 0.045 Uiso 1 1 calc R
H1B H -0.1190 0.1487 0.1526 0.045 Uiso 1 1 calc R
H1C H -0.1494 0.2041 0.0776 0.045 Uiso 1 1 calc R
C2 C -0.0440(3) 0.2916(4) 0.1413(2) 0.0234(13) Uani 1 1 d .
C3 C -0.0131(3) 0.3230(5) 0.2170(2) 0.0239(12) Uani 1 1 d .
C4 C -0.0534(3) 0.3917(5) 0.2535(3) 0.0343(14) Uani 1 1 d .
H4 H -0.1066 0.4270 0.2354 0.041 Uiso 1 1 calc R
C5 C -0.0023(3) 0.3995(5) 0.3207(3) 0.0335(14) Uani 1 1 d .
H5 H -0.0138 0.4405 0.3567 0.040 Uiso 1 1 calc R
C6 C 0.0688(3) 0.3354(4) 0.3247(2) 0.0213(12) Uani 1 1 d .
C7 C 0.1435(3) 0.3008(5) 0.3746(3) 0.0281(13) Uani 1 1 d .
H7 H 0.1549 0.3262 0.4204 0.034 Uiso 1 1 calc R
C8 C 0.2740(3) 0.1922(4) 0.4089(2) 0.0256(13) Uani 1 1 d .
H8 H 0.3201 0.2081 0.3905 0.031 Uiso 1 1 calc R
C9 C 0.2693(3) 0.0566(5) 0.4186(3) 0.0299(14) Uani 1 1 d .
H9A H 0.2556 0.0157 0.3740 0.036 Uiso 1 1 calc R
H9B H 0.2248 0.0385 0.4379 0.036 Uiso 1 1 calc R
C10 C 0.3517(3) 0.0080(5) 0.4662(3) 0.0447(16) Uani 1 1 d .
H10A H 0.3470 -0.0800 0.4726 0.054 Uiso 1 1 calc R
H10B H 0.3954 0.0212 0.4454 0.054 Uiso 1 1 calc R
C11 C 0.3756(4) 0.0708(5) 0.5348(3) 0.0478(17) Uani 1 1 d .
H11A H 0.3353 0.0499 0.5580 0.057 Uiso 1 1 calc R
H11B H 0.4306 0.0421 0.5635 0.057 Uiso 1 1 calc R
C12 C 0.3777(3) 0.2052(5) 0.5267(3) 0.0455(16) Uani 1 1 d .
H12A H 0.4226 0.2265 0.5085 0.055 Uiso 1 1 calc R
H12B H 0.3900 0.2440 0.5718 0.055 Uiso 1 1 calc R
C13 C 0.2957(3) 0.2539(5) 0.4790(3) 0.0356(14) Uani 1 1 d .
H13A H 0.2999 0.3422 0.4737 0.043 Uiso 1 1 calc R
H13B H 0.2513 0.2384 0.4988 0.043 Uiso 1 1 calc R
C14 C 0.0145(3) 0.2121(4) 0.1171(2) 0.0195(12) Uani 1 1 d .
C15 C 0.0014(3) 0.1656(4) 0.0520(3) 0.0238(13) Uani 1 1 d .
H15 H -0.0467 0.1763 0.0137 0.029 Uiso 1 1 calc R
C16 C 0.0716(3) 0.1009(4) 0.0534(3) 0.0228(12) Uani 1 1 d .
H16 H 0.0805 0.0591 0.0165 0.027 Uiso 1 1 calc R
C17 C 0.1259(3) 0.1096(4) 0.1190(3) 0.0215(12) Uani 1 1 d .
C18 C 0.2038(3) 0.0605(4) 0.1575(3) 0.0255(13) Uani 1 1 d .
H18 H 0.2328 0.0098 0.1361 0.031 Uiso 1 1 calc R
C19 C 0.3170(3) 0.0306(4) 0.2607(2) 0.0243(13) Uani 1 1 d .
H19 H 0.3356 0.0681 0.3069 0.029 Uiso 1 1 calc R
C20 C 0.3828(3) 0.0567(5) 0.2282(3) 0.0291(14) Uani 1 1 d .
H20A H 0.3654 0.0224 0.1818 0.035 Uiso 1 1 calc R
H20B H 0.3885 0.1452 0.2244 0.035 Uiso 1 1 calc R
C21 C 0.4654(3) 0.0038(5) 0.2688(3) 0.0354(15) Uani 1 1 d .
H21A H 0.4854 0.0428 0.3140 0.042 Uiso 1 1 calc R
H21B H 0.5061 0.0200 0.2452 0.042 Uiso 1 1 calc R
C22 C 0.4580(3) -0.1330(5) 0.2774(3) 0.0402(16) Uani 1 1 d .
H22A H 0.4431 -0.1729 0.2325 0.048 Uiso 1 1 calc R
H22B H 0.5117 -0.1658 0.3061 0.048 Uiso 1 1 calc R
C23 C 0.3924(3) -0.1596(5) 0.3102(3) 0.0371(15) Uani 1 1 d .
H23A H 0.4105 -0.1266 0.3570 0.045 Uiso 1 1 calc R
H23B H 0.3863 -0.2482 0.3133 0.045 Uiso 1 1 calc R
C24 C 0.3095(3) -0.1049(4) 0.2703(3) 0.0269(13) Uani 1 1 d .
H24A H 0.2695 -0.1198 0.2947 0.032 Uiso 1 1 calc R
H24B H 0.2883 -0.1445 0.2253 0.032 Uiso 1 1 calc R
C25 C -0.0559(3) 0.4089(5) 0.1005(2) 0.0201(12) Uani 1 1 d .
C26 C -0.0208(3) 0.5219(5) 0.1188(3) 0.0260(13) Uani 1 1 d .
H26 H 0.0136 0.5453 0.1627 0.031 Uiso 1 1 calc R
C27 C -0.0449(3) 0.5952(5) 0.0612(2) 0.0233(13) Uani 1 1 d .
H27 H -0.0293 0.6769 0.0585 0.028 Uiso 1 1 calc R
C28 C -0.0962(3) 0.5262(4) 0.0082(2) 0.0204(12) Uani 1 1 d .
C29 C -0.1336(3) 0.5603(5) -0.0599(3) 0.0217(12) Uani 1 1 d .
H29 H -0.1224 0.6397 -0.0718 0.026 Uiso 1 1 calc R
C30 C -0.2171(3) 0.5316(5) -0.1798(2) 0.0238(13) Uani 1 1 d .
H30 H -0.1803 0.5948 -0.1890 0.029 Uiso 1 1 calc R
C31 C -0.3031(3) 0.5867(5) -0.1931(2) 0.0258(13) Uani 1 1 d .
H31A H -0.2991 0.6586 -0.1640 0.031 Uiso 1 1 calc R
H31B H -0.3396 0.5271 -0.1816 0.031 Uiso 1 1 calc R
C32 C -0.3402(3) 0.6231(5) -0.2684(2) 0.0277(13) Uani 1 1 d .
H32A H -0.3972 0.6529 -0.2769 0.033 Uiso 1 1 calc R
H32B H -0.3073 0.6900 -0.2781 0.033 Uiso 1 1 calc R
C33 C -0.3417(3) 0.5187(5) -0.3157(3) 0.0317(14) Uani 1 1 d .
H33A H -0.3613 0.5478 -0.3633 0.038 Uiso 1 1 calc R
H33B H -0.3809 0.4565 -0.3108 0.038 Uiso 1 1 calc R
C34 C -0.2563(3) 0.4626(5) -0.3005(3) 0.0318(14) Uani 1 1 d .
H34A H -0.2602 0.3911 -0.3300 0.038 Uiso 1 1 calc R
H34B H -0.2190 0.5217 -0.3113 0.038 Uiso 1 1 calc R
C35 C -0.2200(3) 0.4245(5) -0.2264(2) 0.0298(14) Uani 1 1 d .
H35A H -0.2541 0.3594 -0.2166 0.036 Uiso 1 1 calc R
H35B H -0.1635 0.3926 -0.2179 0.036 Uiso 1 1 calc R
C50 C -0.4020(3) 0.1537(5) -0.0467(3) 0.0444(16) Uani 1 1 d .
H50 H -0.3494 0.1667 -0.0569 0.053 Uiso 1 1 calc R
Cl51 Cl -0.38216(12) 0.17063(17) 0.04058(8) 0.0776(6) Uani 1 1 d .
Cl52 Cl -0.47456(11) 0.26021(16) -0.09211(9) 0.0716(6) Uani 1 1 d .
Cl53 Cl -0.43784(10) 0.00775(15) -0.07235(9) 0.0615(5) Uani 1 1 d .

loop_
_atom_site_aniso_label
_atom_site_aniso_U_11
_atom_site_aniso_U_22
_atom_site_aniso_U_33
_atom_site_aniso_U_23
_atom_site_aniso_U_13
_atom_site_aniso_U_12
Pd1 0.0188(2) 0.0224(3) 0.0208(2) 0.0001(2) 0.00365(17) 0.00102(19)
N1 0.025(2) 0.023(3) 0.020(3) 0.000(2) 0.007(2) 0.003(2)
N2 0.025(2) 0.023(3) 0.021(2) -0.001(2) 0.007(2) 0.001(2)
N4 0.023(2) 0.023(3) 0.020(3) -0.005(2) 0.008(2) -0.0019(19)
N3 0.022(2) 0.025(3) 0.017(2) -0.007(2) 0.005(2) -0.005(2)
N5 0.021(2) 0.024(3) 0.024(3) -0.004(2) 0.002(2) -0.002(2)
N6 0.025(2) 0.019(2) 0.024(3) 0.004(2) 0.004(2) -0.001(2)
Cl1 0.0405(8) 0.0331(9) 0.0338(9) -0.0007(7) 0.0035(7) -0.0127(7)
C1 0.025(3) 0.030(4) 0.034(3) 0.005(3) 0.009(3) 0.000(2)
C2 0.020(3) 0.025(3) 0.025(3) -0.001(3) 0.005(2) -0.002(2)
C3 0.027(3) 0.023(3) 0.023(3) 0.004(3) 0.010(3) 0.002(2)
C4 0.032(3) 0.033(4) 0.034(4) 0.004(3) 0.005(3) 0.015(3)
C5 0.039(3) 0.036(4) 0.028(4) 0.001(3) 0.014(3) 0.013(3)
C6 0.024(3) 0.020(3) 0.020(3) 0.002(3) 0.006(2) 0.000(2)
C7 0.036(3) 0.025(3) 0.025(3) -0.003(3) 0.012(3) -0.005(3)
C8 0.023(3) 0.029(3) 0.023(3) 0.004(3) 0.005(2) 0.003(3)
C9 0.030(3) 0.033(4) 0.025(3) -0.004(3) 0.008(3) 0.000(3)
C10 0.051(4) 0.048(4) 0.029(4) 0.003(3) 0.005(3) 0.015(3)
C11 0.056(4) 0.048(5) 0.027(4) 0.004(3) -0.002(3) 0.019(3)
C12 0.039(4) 0.056(5) 0.030(4) -0.007(3) -0.004(3) 0.002(3)
C13 0.039(3) 0.035(3) 0.027(3) 0.002(3) 0.002(3) -0.001(3)
C14 0.016(3) 0.015(3) 0.023(3) -0.001(3) 0.001(2) -0.004(2)
C15 0.022(3) 0.018(3) 0.027(3) 0.004(3) 0.001(2) -0.004(2)
C16 0.028(3) 0.015(3) 0.024(3) -0.003(3) 0.007(3) -0.002(2)
C17 0.021(3) 0.017(3) 0.024(3) 0.000(3) 0.005(3) 0.002(2)
C18 0.027(3) 0.018(3) 0.034(4) -0.007(3) 0.013(3) -0.002(2)
C19 0.016(3) 0.032(3) 0.020(3) -0.004(3) 0.000(2) 0.003(2)
C20 0.028(3) 0.026(3) 0.037(3) 0.002(3) 0.015(3) 0.005(2)
C21 0.023(3) 0.049(4) 0.034(4) 0.005(3) 0.009(3) 0.005(3)
C22 0.025(3) 0.061(5) 0.028(3) -0.007(3) 0.001(3) 0.017(3)
C23 0.039(3) 0.033(4) 0.035(3) 0.004(3) 0.006(3) 0.011(3)
C24 0.029(3) 0.020(3) 0.029(3) -0.002(3) 0.007(3) -0.004(2)
C25 0.014(3) 0.026(3) 0.020(3) -0.003(3) 0.005(2) 0.003(2)
C26 0.024(3) 0.030(4) 0.021(3) -0.003(3) 0.003(2) -0.001(3)
C27 0.022(3) 0.021(3) 0.027(3) 0.000(3) 0.008(3) -0.002(2)
C28 0.018(3) 0.017(3) 0.023(3) 0.002(3) 0.002(2) 0.004(2)
C29 0.017(3) 0.022(3) 0.026(3) -0.001(3) 0.008(3) 0.000(2)
C30 0.025(3) 0.028(3) 0.017(3) 0.005(3) 0.003(2) -0.004(2)
C31 0.026(3) 0.024(3) 0.023(3) 0.002(3) 0.001(2) 0.001(2)
C32 0.028(3) 0.024(3) 0.028(3) 0.007(3) 0.005(3) 0.007(2)
C33 0.027(3) 0.034(4) 0.028(3) -0.001(3) 0.001(3) 0.001(3)
C34 0.035(3) 0.031(3) 0.029(3) -0.006(3) 0.008(3) -0.001(3)
C35 0.023(3) 0.031(3) 0.030(3) -0.004(3) 0.001(3) 0.003(2)
C50 0.041(4) 0.054(4) 0.036(4) -0.001(3) 0.009(3) -0.007(3)
Cl51 0.1160(16) 0.0686(13) 0.0286(10) 0.0049(10) -0.0034(10) -0.0272(11)
Cl52 0.0855(13) 0.0558(12) 0.0519(11) 0.0062(10) -0.0075(10) 0.0141(10)
Cl53 0.0730(12) 0.0484(11) 0.0623(12) -0.0099(10) 0.0208(10) -0.0050(9)

loop_
_atom_type_symbol
_atom_type_description
_atom_type_scat_dispersion_real
_atom_type_scat_dispersion_imag
_atom_type_scat_source
C C 0.0033 0.0016 'International Tables Vol C Tables 4.2.6.8 and 6.1.1.4'
H H 0.0000 0.0000 'International Tables Vol C Tables 4.2.6.8 and 6.1.1.4'
Cl Cl 0.1484 0.1585 'International Tables Vol C Tables 4.2.6.8 and 6.1.1.4'
Pd Pd -0.9988 1.0072 'International Tables Vol C Tables 4.2.6.8 and 6.1.1.4'
N N 0.0061 0.0033 'International Tables Vol C Tables 4.2.6.8 and 6.1.1.4'

loop_
_geom_angle_atom_site_label_1
_geom_angle_atom_site_label_2
_geom_angle_atom_site_label_3
_geom_angle
N1 Pd1 N3 87.03(16)
N1 Pd1 N2 80.12(16)
N3 Pd1 N2 167.10(16)
N1 Pd1 N4 167.23(16)
N3 Pd1 N4 80.20(16)
N2 Pd1 N4 112.64(15)
C3 N1 C6 109.9(4)
C3 N1 Pd1 133.8(3)
C6 N1 Pd1 116.3(3)
C7 N2 C8 122.0(4)
C7 N2 Pd1 110.3(3)
C8 N2 Pd1 127.7(3)
C18 N4 C19 117.9(4)
C18 N4 Pd1 109.9(3)
C19 N4 Pd1 132.1(3)
C14 N3 C17 108.6(4)
C14 N3 Pd1 134.5(3)
C17 N3 Pd1 116.5(3)
C25 N5 C28 109.2(4)
C25 N5 H5N 125.4
C28 N5 H5N 125.4
C29 N6 C30 125.0(4)
C29 N6 H6N 117.5
C30 N6 H6N 117.5
C2 C1 H1A 109.5
C2 C1 H1B 109.5
H1A C1 H1B 109.5
C2 C1 H1C 109.5
H1A C1 H1C 109.5
H1B C1 H1C 109.5
C25 C2 C3 108.6(4)
C25 C2 C14 106.8(4)
C3 C2 C14 115.0(4)
C25 C2 C1 110.4(4)
C3 C2 C1 107.9(4)
C14 C2 C1 108.1(4)
N1 C3 C4 106.9(4)
N1 C3 C2 125.2(4)
C4 C3 C2 127.8(4)
C5 C4 C3 108.5(5)
C5 C4 H4 125.7
C3 C4 H4 125.7
C6 C5 C4 106.4(5)
C6 C5 H5 126.8
C4 C5 H5 126.8
N1 C6 C5 108.2(4)
N1 C6 C7 113.2(4)
C5 C6 C7 138.6(5)
N2 C7 C6 120.1(5)
N2 C7 H7 119.9
C6 C7 H7 119.9
N2 C8 C9 109.4(4)
N2 C8 C13 115.1(4)
C9 C8 C13 108.6(4)
N2 C8 H8 107.8
C9 C8 H8 107.8
C13 C8 H8 107.8
C8 C9 C10 110.7(4)
C8 C9 H9A 109.5
C10 C9 H9A 109.5
C8 C9 H9B 109.5
C10 C9 H9B 109.5
H9A C9 H9B 108.1
C11 C10 C9 111.0(5)
C11 C10 H10A 109.4
C9 C10 H10A 109.4
C11 C10 H10B 109.4
C9 C10 H10B 109.4
H10A C10 H10B 108.0
C12 C11 C10 110.9(5)
C12 C11 H11A 109.5
C10 C11 H11A 109.5
C12 C11 H11B 109.5
C10 C11 H11B 109.5
H11A C11 H11B 108.0
C11 C12 C13 111.8(5)
C11 C12 H12A 109.3
C13 C12 H12A 109.3
C11 C12 H12B 109.3
C13 C12 H12B 109.3
H12A C12 H12B 107.9
C12 C13 C8 110.3(4)
C12 C13 H13A 109.6
C8 C13 H13A 109.6
C12 C13 H13B 109.6
C8 C13 H13B 109.6
H13A C13 H13B 108.1
N3 C14 C15 108.3(4)
N3 C14 C2 124.0(4)
C15 C14 C2 127.7(4)
C16 C15 C14 107.6(4)
C16 C15 H15 126.2
C14 C15 H15 126.2
C17 C16 C15 106.5(4)
C17 C16 H16 126.7
C15 C16 H16 126.7
N3 C17 C16 108.9(4)
N3 C17 C18 113.5(4)
C16 C17 C18 137.4(5)
N4 C18 C17 119.9(5)
N4 C18 H18 120.1
C17 C18 H18 120.1
N4 C19 C20 112.7(4)
N4 C19 C24 111.3(4)
C20 C19 C24 110.6(4)
N4 C19 H19 107.3
C20 C19 H19 107.3
C24 C19 H19 107.3
C21 C20 C19 111.9(4)
C21 C20 H20A 109.2
C19 C20 H20A 109.2
C21 C20 H20B 109.2
C19 C20 H20B 109.2
H20A C20 H20B 107.9
C20 C21 C22 110.4(4)
C20 C21 H21A 109.6
C22 C21 H21A 109.6
C20 C21 H21B 109.6
C22 C21 H21B 109.6
H21A C21 H21B 108.1
C23 C22 C21 110.2(4)
C23 C22 H22A 109.6
C21 C22 H22A 109.6
C23 C22 H22B 109.6
C21 C22 H22B 109.6
H22A C22 H22B 108.1
C22 C23 C24 111.9(4)
C22 C23 H23A 109.2
C24 C23 H23A 109.2
C22 C23 H23B 109.2
C24 C23 H23B 109.2
H23A C23 H23B 107.9
C23 C24 C19 111.1(4)
C23 C24 H24A 109.4
C19 C24 H24A 109.4
C23 C24 H24B 109.4
C19 C24 H24B 109.4
H24A C24 H24B 108.0
N5 C25 C26 108.1(4)
N5 C25 C2 121.5(4)
C26 C25 C2 130.2(4)
C25 C26 C27 107.9(4)
C25 C26 H26 126.1
C27 C26 H26 126.1
C28 C27 C26 107.3(4)
C28 C27 H27 126.4
C26 C27 H27 126.4
N5 C28 C27 107.5(4)
N5 C28 C29 124.5(5)
C27 C28 C29 128.0(5)
N6 C29 C28 126.8(5)
N6 C29 H29 116.6
C28 C29 H29 116.6
N6 C30 C35 110.1(4)
N6 C30 C31 110.3(4)
C35 C30 C31 111.3(4)
N6 C30 H30 108.4
C35 C30 H30 108.4
C31 C30 H30 108.4
C30 C31 C32 110.1(4)
C30 C31 H31A 109.6
C32 C31 H31A 109.6
C30 C31 H31B 109.6
C32 C31 H31B 109.6
H31A C31 H31B 108.2
C33 C32 C31 112.1(4)
C33 C32 H32A 109.2
C31 C32 H32A 109.2
C33 C32 H32B 109.2
C31 C32 H32B 109.2
H32A C32 H32B 107.9
C32 C33 C34 111.3(4)
C32 C33 H33A 109.4
C34 C33 H33A 109.4
C32 C33 H33B 109.4
C34 C33 H33B 109.4
H33A C33 H33B 108.0
C35 C34 C33 111.9(4)
C35 C34 H34A 109.2
C33 C34 H34A 109.2
C35 C34 H34B 109.2
C33 C34 H34B 109.2
H34A C34 H34B 107.9
C30 C35 C34 110.3(4)
C30 C35 H35A 109.6
C34 C35 H35A 109.6
C30 C35 H35B 109.6
C34 C35 H35B 109.6
H35A C35 H35B 108.1
Cl51 C50 Cl53 110.3(3)
Cl51 C50 Cl52 110.7(3)
Cl53 C50 Cl52 109.8(3)
Cl51 C50 H50 108.6
Cl53 C50 H50 108.6
Cl52 C50 H50 108.6

loop_
_geom_bond_atom_site_label_1
_geom_bond_atom_site_label_2
_geom_bond_distance
Pd1 N1 1.952(4)
Pd1 N3 1.955(4)
Pd1 N2 2.108(4)
Pd1 N4 2.116(4)
N1 C3 1.348(6)
N1 C6 1.377(6)
N2 C7 1.301(6)
N2 C8 1.478(6)
N4 C18 1.311(6)
N4 C19 1.495(6)
N3 C14 1.348(5)
N3 C17 1.370(6)
N5 C25 1.359(6)
N5 C28 1.383(6)
N5 H5N 0.8800
N6 C29 1.305(6)
N6 C30 1.471(6)
N6 H6N 0.8800
C1 C2 1.558(6)
C1 H1A 0.9800
C1 H1B 0.9800
C1 H1C 0.9800
C2 C25 1.529(7)
C2 C3 1.531(7)
C2 C14 1.536(6)
C3 C4 1.405(7)
C4 C5 1.392(7)
C4 H4 0.9500
C5 C6 1.389(6)
C5 H5 0.9500
C6 C7 1.415(7)
C7 H7 0.9500
C8 C9 1.520(7)
C8 C13 1.542(7)
C8 H8 1.0000
C9 C10 1.537(7)
C9 H9A 0.9900
C9 H9B 0.9900
C10 C11 1.520(7)
C10 H10A 0.9900
C10 H10B 0.9900
C11 C12 1.499(8)
C11 H11A 0.9900
C11 H11B 0.9900
C12 C13 1.533(7)
C12 H12A 0.9900
C12 H12B 0.9900
C13 H13A 0.9900
C13 H13B 0.9900
C14 C15 1.399(6)
C15 C16 1.391(6)
C15 H15 0.9500
C16 C17 1.386(6)
C16 H16 0.9500
C17 C18 1.423(6)
C18 H18 0.9500
C19 C20 1.519(6)
C19 C24 1.524(7)
C19 H19 1.0000
C20 C21 1.512(6)
C20 H20A 0.9900
C20 H20B 0.9900
C21 C22 1.535(7)
C21 H21A 0.9900
C21 H21B 0.9900
C22 C23 1.520(7)
C22 H22A 0.9900
C22 H22B 0.9900
C23 C24 1.521(6)
C23 H23A 0.9900
C23 H23B 0.9900
C24 H24A 0.9900
C24 H24B 0.9900
C25 C26 1.388(7)
C26 C27 1.395(6)
C26 H26 0.9500
C27 C28 1.394(6)
C27 H27 0.9500
C28 C29 1.405(6)
C29 H29 0.9500
C30 C35 1.523(7)
C30 C31 1.535(6)
C30 H30 1.0000
C31 C32 1.541(6)
C31 H31A 0.9900
C31 H31B 0.9900
C32 C33 1.514(7)
C32 H32A 0.9900
C32 H32B 0.9900
C33 C34 1.525(6)
C33 H33A 0.9900
C33 H33B 0.9900
C34 C35 1.524(7)
C34 H34A 0.9900
C34 H34B 0.9900
C35 H35A 0.9900
C35 H35B 0.9900
C50 Cl51 1.748(6)
C50 Cl53 1.749(6)
C50 Cl52 1.751(6)
C50 H50 1.0000

loop_
_geom_hbond_atom_site_label_D
_geom_hbond_atom_site_label_H
_geom_hbond_atom_site_label_A
_geom_hbond_distance_DH
_geom_hbond_distance_HA
_geom_hbond_distance_DA
_geom_hbond_angle_DHA
N5 H5N Cl1 0.88 2.32 3.175(4) 165.5
N6 H6N Cl1 0.88 2.26 3.138(4) 175.9

loop_
_geom_torsion_atom_site_label_1
_geom_torsion_atom_site_label_2
_geom_torsion_atom_site_label_3
_geom_torsion_atom_site_label_4
_geom_torsion
N3 Pd1 N1 C3 3.3(5)
N2 Pd1 N1 C3 -177.9(5)
N4 Pd1 N1 C3 3.6(10)
N3 Pd1 N1 C6 -178.4(3)
N2 Pd1 N1 C6 0.5(3)
N4 Pd1 N1 C6 -178.0(6)
N1 Pd1 N2 C7 0.1(3)
N3 Pd1 N2 C7 5.2(9)
N4 Pd1 N2 C7 179.7(3)
N1 Pd1 N2 C8 176.8(4)
N3 Pd1 N2 C8 -178.0(6)
N4 Pd1 N2 C8 -3.5(4)
N1 Pd1 N4 C18 -2.7(9)
N3 Pd1 N4 C18 -2.4(3)
N2 Pd1 N4 C18 178.9(3)
N1 Pd1 N4 C19 -178.8(6)
N3 Pd1 N4 C19 -178.5(4)
N2 Pd1 N4 C19 2.8(4)
N1 Pd1 N3 C14 -6.1(4)
N2 Pd1 N3 C14 -11.2(10)
N4 Pd1 N3 C14 173.9(5)
N1 Pd1 N3 C17 -178.3(3)
N2 Pd1 N3 C17 176.6(6)
N4 Pd1 N3 C17 1.7(3)
C6 N1 C3 C4 0.0(5)
Pd1 N1 C3 C4 178.4(3)
C6 N1 C3 C2 178.9(4)
Pd1 N1 C3 C2 -2.7(7)
C25 C2 C3 N1 -117.1(5)
C14 C2 C3 N1 2.5(7)
C1 C2 C3 N1 123.3(5)
C25 C2 C3 C4 61.6(6)
C14 C2 C3 C4 -178.8(5)
C1 C2 C3 C4 -58.0(6)
N1 C3 C4 C5 0.0(6)
C2 C3 C4 C5 -178.8(5)
C3 C4 C5 C6 0.0(6)
C3 N1 C6 C5 0.0(5)
Pd1 N1 C6 C5 -178.7(3)
C3 N1 C6 C7 177.8(4)
Pd1 N1 C6 C7 -0.9(5)
C4 C5 C6 N1 0.0(6)
C4 C5 C6 C7 -176.9(6)
C8 N2 C7 C6 -177.6(4)
Pd1 N2 C7 C6 -0.6(6)
N1 C6 C7 N2 1.0(7)
C5 C6 C7 N2 177.8(6)
C7 N2 C8 C9 110.2(5)
Pd1 N2 C8 C9 -66.3(5)
C7 N2 C8 C13 -12.4(7)
Pd1 N2 C8 C13 171.2(3)
N2 C8 C9 C10 174.8(4)
C13 C8 C9 C10 -58.9(5)
C8 C9 C10 C11 57.9(6)
C9 C10 C11 C12 -55.3(7)
C10 C11 C12 C13 55.4(7)
C11 C12 C13 C8 -57.4(6)
N2 C8 C13 C12 -178.7(4)
C9 C8 C13 C12 58.3(6)
C17 N3 C14 C15 -1.1(5)
Pd1 N3 C14 C15 -173.7(3)
C17 N3 C14 C2 -179.2(4)
Pd1 N3 C14 C2 8.1(7)
C25 C2 C14 N3 115.6(5)
C3 C2 C14 N3 -5.0(6)
C1 C2 C14 N3 -125.6(5)
C25 C2 C14 C15 -62.2(6)
C3 C2 C14 C15 177.3(4)
C1 C2 C14 C15 56.6(6)
N3 C14 C15 C16 0.8(5)
C2 C14 C15 C16 178.8(4)
C14 C15 C16 C17 -0.2(5)
C14 N3 C17 C16 1.0(5)
Pd1 N3 C17 C16 175.1(3)
C14 N3 C17 C18 -175.0(4)
Pd1 N3 C17 C18 -0.8(5)
C15 C16 C17 N3 -0.5(5)
C15 C16 C17 C18 174.1(6)
C19 N4 C18 C17 179.5(4)
Pd1 N4 C18 C17 2.7(5)
N3 C17 C18 N4 -1.4(6)
C16 C17 C18 N4 -175.8(5)
C18 N4 C19 C20 53.8(6)
Pd1 N4 C19 C20 -130.4(4)
C18 N4 C19 C24 -71.2(5)
Pd1 N4 C19 C24 104.7(4)
N4 C19 C20 C21 178.4(4)
C24 C19 C20 C21 -56.3(6)
C19 C20 C21 C22 57.1(6)
C20 C21 C22 C23 -56.3(6)
C21 C22 C23 C24 56.0(6)
C22 C23 C24 C19 -55.6(6)
N4 C19 C24 C23 -179.2(4)
C20 C19 C24 C23 54.7(5)
C28 N5 C25 C26 1.6(5)
C28 N5 C25 C2 -174.2(4)
C3 C2 C25 N5 -162.4(4)
C14 C2 C25 N5 73.0(5)
C1 C2 C25 N5 -44.3(6)
C3 C2 C25 C26 22.8(6)
C14 C2 C25 C26 -101.8(5)
C1 C2 C25 C26 140.9(5)
N5 C25 C26 C27 -1.6(5)
C2 C25 C26 C27 173.7(4)
C25 C26 C27 C28 1.1(5)
C25 N5 C28 C27 -0.9(5)
C25 N5 C28 C29 177.2(4)
C26 C27 C28 N5 -0.2(5)
C26 C27 C28 C29 -178.1(4)
C30 N6 C29 C28 -177.0(4)
N5 C28 C29 N6 3.2(7)
C27 C28 C29 N6 -179.2(4)
C29 N6 C30 C35 142.8(4)
C29 N6 C30 C31 -94.0(5)
N6 C30 C31 C32 -178.8(4)
C35 C30 C31 C32 -56.3(5)
C30 C31 C32 C33 54.8(6)
C31 C32 C33 C34 -54.1(6)
C32 C33 C34 C35 54.8(6)
N6 C30 C35 C34 179.8(4)
C31 C30 C35 C34 57.3(5)
C33 C34 C35 C30 -56.3(6)
